data_7236586
loop_
_publ_author_name
'Rajak, Richa'
'Saraf, Mohit'
'Mohammad, Akbar'
'Mobin, Shaikh M.'

_publ_section_title
;
 Design and construction of a ferrocene based inclined polycatenated
 Co-MOF for supercapacitor and dye adsorption applications
;
_journal_issue 34
_journal_name_full 'Journal of Materials Chemistry A'
_journal_page_first 17998
_journal_paper_doi 10.1039/C7TA03773B
_journal_volume 5
_journal_year 2017
_chemical_formula_sum 'C15 H12 Co N5 O6'
_chemical_formula_weight 417.23
_space_group_crystal_system orthorhombic
_space_group_IT_number 70
_space_group_name_Hall '-F 2uv 2vw'
_space_group_name_H-M_alt 'F d d d :2'
_atom_sites_solution_hydrogens geom
_audit_creation_method SHELXL-2014/7
_audit_update_record
;
2017-04-12 deposited with the CCDC.
2017-07-14 downloaded from the CCDC.
;
_cell_angle_alpha 90
_cell_angle_beta 90
_cell_angle_gamma 90
_cell_formula_units_Z 16
_cell_length_a 11.38150(10)
_cell_length_b 20.5728(5)
_cell_length_c 34.5573(5)
_cell_measurement_reflns_used 4420
_cell_measurement_temperature 293(2)
_cell_measurement_theta_max 70.7040
_cell_measurement_theta_min 4.6180
_cell_volume 8091.6(2)
_computing_cell_refinement 'CrysAlis RED, Oxford Diffraction Ltd.,'
_computing_data_reduction 'CrysAlis RED, Oxford Diffraction Ltd.,'
_computing_molecular_graphics Ortep3
_computing_publication_material Shelx97
_computing_structure_refinement 'SHELXL-97 (Sheldrick, 1997)'
_computing_structure_solution 'SHELXS-97 (Sheldrick, 1997)'
_diffrn_ambient_temperature 293(2)
_diffrn_detector_area_resol_mean 15.9948
_diffrn_measured_fraction_theta_full 1.000
_diffrn_measured_fraction_theta_max 0.995
_diffrn_measurement_device_type 'OXFORD DIFFRACTION SUPER NOVA'
_diffrn_measurement_method \w/q-scan
_diffrn_radiation_monochromator graphite
_diffrn_radiation_source 'Micro-Focus (Cu) X-ray Source'
_diffrn_radiation_type CuK\a
_diffrn_radiation_wavelength 1.5418
_diffrn_reflns_av_R_equivalents 0.0528
_diffrn_reflns_av_unetI/netI 0.0238
_diffrn_reflns_Laue_measured_fraction_full 1.000
_diffrn_reflns_Laue_measured_fraction_max 0.995
_diffrn_reflns_limit_h_max 13
_diffrn_reflns_limit_h_min -9
_diffrn_reflns_limit_k_max 25
_diffrn_reflns_limit_k_min -24
_diffrn_reflns_limit_l_max 42
_diffrn_reflns_limit_l_min -40
_diffrn_reflns_number 13793
_diffrn_reflns_point_group_measured_fraction_full 1.000
_diffrn_reflns_point_group_measured_fraction_max 0.995
_diffrn_reflns_theta_full 67.684
_diffrn_reflns_theta_max 71.359
_diffrn_reflns_theta_min 4.621
_exptl_absorpt_coefficient_mu 7.009
_exptl_absorpt_correction_T_max 1.00000
_exptl_absorpt_correction_T_min 0.55642
_exptl_absorpt_correction_type multi-scan
_exptl_absorpt_process_details
;
CrysAlisPro, Agilent Technologies,
Version 1.171.37.35 (release 13-08-2014 CrysAlis171 .NET)
(compiled Aug 13 2014,18:06:01)
Empirical absorption correction using spherical harmonics,
 implemented in SCALE3 ABSPACK scaling algorithm.
;
_exptl_crystal_colour 'dark pink'
_exptl_crystal_density_diffrn 1.370
_exptl_crystal_density_method 'not measured'
_exptl_crystal_description block
_exptl_crystal_F_000 3392
_exptl_crystal_size_max 0.300
_exptl_crystal_size_mid 0.250
_exptl_crystal_size_min 0.190
_platon_squeeze_details
;
;
_refine_diff_density_max 0.285
_refine_diff_density_min -0.388
_refine_diff_density_rms 0.053
_refine_ls_extinction_method none
_refine_ls_goodness_of_fit_ref 1.104
_refine_ls_hydrogen_treatment constr
_refine_ls_matrix_type full
_refine_ls_number_parameters 124
_refine_ls_number_reflns 1971
_refine_ls_number_restraints 0
_refine_ls_restrained_S_all 1.104
_refine_ls_R_factor_all 0.0549
_refine_ls_R_factor_gt 0.0463
_refine_ls_shift/su_max 0.001
_refine_ls_shift/su_mean 0.000
_refine_ls_structure_factor_coef Fsqd
_refine_ls_weighting_details 'w=1/[\s^2^(Fo^2^)+(0.0857P)^2^+3.9683P] where P=(Fo^2^+2Fc^2^)/3'
_refine_ls_weighting_scheme calc
_refine_ls_wR_factor_gt 0.1393
_refine_ls_wR_factor_ref 0.1472
_reflns_Friedel_coverage 0.000
_reflns_number_gt 1594
_reflns_number_total 1971
_reflns_threshold_expression 'I > 2\s(I)'
_cod_data_source_file c7ta03773b2.cif
_cod_data_source_block 2
_cod_original_sg_symbol_H-M 'F d d d'
_cod_database_code 7236586
_shelx_shelxl_version_number 2014/7
_shelx_space_group_comment
;
The symmetry employed for this shelxl refinement is uniquely defined
by the following loop, which should always be used as a source of
symmetry information in preference to the above space-group names.
They are only intended as comments.
;
_shelx_estimated_absorpt_t_min 0.228
_shelx_estimated_absorpt_t_max 0.349

loop_
_space_group_symop_operation_xyz
'x, y, z'
'-x+1/4, -y+1/4, z'
'x, -y+1/4, -z+1/4'
'-x+1/4, y, -z+1/4'
'x, y+1/2, z+1/2'
'-x+1/4, -y+3/4, z+1/2'
'x, -y+3/4, -z+3/4'
'-x+1/4, y+1/2, -z+3/4'
'x+1/2, y, z+1/2'
'-x+3/4, -y+1/4, z+1/2'
'x+1/2, -y+1/4, -z+3/4'
'-x+3/4, y, -z+3/4'
'x+1/2, y+1/2, z'
'-x+3/4, -y+3/4, z'
'x+1/2, -y+3/4, -z+1/4'
'-x+3/4, y+1/2, -z+1/4'
'-x, -y, -z'
'x-1/4, y-1/4, -z'
'-x, y-1/4, z-1/4'
'x-1/4, -y, z-1/4'
'-x, -y+1/2, -z+1/2'
'x-1/4, y+1/4, -z+1/2'
'-x, y+1/4, z+1/4'
'x-1/4, -y+1/2, z+1/4'
'-x+1/2, -y, -z+1/2'
'x+1/4, y-1/4, -z+1/2'
'-x+1/2, y-1/4, z+1/4'
'x+1/4, -y, z+1/4'
'-x+1/2, -y+1/2, -z'
'x+1/4, y+1/4, -z'
'-x+1/2, y+1/4, z-1/4'
'x+1/4, -y+1/2, z-1/4'

loop_
_atom_site_label
_atom_site_type_symbol
_atom_site_fract_x
_atom_site_fract_y
_atom_site_fract_z
_atom_site_U_iso_or_equiv
_atom_site_adp_type
_atom_site_occupancy
_atom_site_site_symmetry_order
_atom_site_calc_flag
_atom_site_refinement_flags_posn
_atom_site_refinement_flags_adp
_atom_site_refinement_flags_occupancy
Co1 Co 0.1250 0.1250 0.28922(2) 0.0480(2) Uani 1 2 d S T P
O1 O 0.1261(3) -0.0479(2) 0.33609(12) 0.1296(14) Uani 1 1 d . . .
O2 O 0.1400(2) 0.0575(2) 0.34610(9) 0.1130(12) Uani 1 1 d . . .
O3 O 0.12116(19) 0.02155(14) 0.28985(6) 0.0730(7) Uani 1 1 d . . .
N1 N 0.3140(2) 0.12540(12) 0.29073(6) 0.0537(6) Uani 1 1 d . . .
N2 N 0.1250 0.1250 0.22724(8) 0.0488(7) Uani 1 2 d S T P
N3 N 0.1296(2) 0.00830(18) 0.32523(8) 0.0716(8) Uani 1 1 d . . .
C1 C 0.3743(3) 0.1442(4) 0.32088(11) 0.122(2) Uani 1 1 d . . .
H1 H 0.3329 0.1585 0.3424 0.147 Uiso 1 1 calc R U .
C2 C 0.4952(3) 0.1441(3) 0.32281(10) 0.122(2) Uani 1 1 d . . .
H2 H 0.5328 0.1573 0.3454 0.147 Uiso 1 1 calc R U .
C3 C 0.5598(2) 0.12473(14) 0.29174(7) 0.0520(7) Uani 1 1 d . . .
C4 C 0.4978(3) 0.10447(19) 0.26035(10) 0.0710(9) Uani 1 1 d . . .
H4 H 0.5372 0.0905 0.2383 0.085 Uiso 1 1 calc R U .
C5 C 0.3764(2) 0.1046(2) 0.26111(11) 0.0714(10) Uani 1 1 d . . .
H5 H 0.3366 0.0892 0.2395 0.086 Uiso 1 1 calc R U .
C6 C 0.0866(3) 0.07410(16) 0.20703(7) 0.0584(7) Uani 1 1 d . . .
H6 H 0.0591 0.0380 0.2205 0.070 Uiso 1 1 calc R U .
C7 C 0.0857(3) 0.07240(16) 0.16729(8) 0.0641(8) Uani 1 1 d . . .
H7 H 0.0585 0.0357 0.1544 0.077 Uiso 1 1 calc R U .
C8 C 0.1250 0.1250 0.14669(10) 0.0516(9) Uani 1 2 d S T P

loop_
_atom_site_aniso_label
_atom_site_aniso_U_11
_atom_site_aniso_U_22
_atom_site_aniso_U_33
_atom_site_aniso_U_23
_atom_site_aniso_U_13
_atom_site_aniso_U_12
Co1 0.0237(3) 0.0875(5) 0.0328(3) 0.000 0.000 -0.0016(2)
O1 0.131(3) 0.129(3) 0.129(3) 0.065(3) 0.020(2) 0.017(2)
O2 0.0792(19) 0.189(3) 0.0714(17) -0.048(2) 0.0186(13) -0.0271(19)
O3 0.0763(18) 0.0920(17) 0.0509(14) 0.0038(11) -0.0022(9) 0.0007(11)
N1 0.0229(11) 0.0946(18) 0.0435(13) 0.0010(11) 0.0001(8) -0.0004(9)
N2 0.0330(15) 0.082(2) 0.0319(14) 0.000 0.000 -0.0001(13)
N3 0.0522(16) 0.109(2) 0.0534(15) 0.0053(16) 0.0067(11) 0.0058(14)
C1 0.0260(16) 0.298(7) 0.0426(17) -0.040(3) 0.0001(12) -0.002(2)
C2 0.0288(16) 0.292(6) 0.0463(18) -0.044(3) -0.0037(13) -0.001(3)
C3 0.0275(16) 0.089(2) 0.0400(14) 0.0021(12) -0.0011(9) -0.0009(11)
C4 0.0344(14) 0.117(3) 0.0618(19) -0.0314(18) -0.0015(13) 0.0088(16)
C5 0.0316(15) 0.115(3) 0.067(2) -0.036(2) -0.0069(13) 0.0060(14)
C6 0.0621(17) 0.0771(19) 0.0362(13) 0.0050(12) -0.0065(12) -0.0096(14)
C7 0.0737(19) 0.079(2) 0.0391(14) -0.0001(13) -0.0065(13) -0.0111(16)
C8 0.045(2) 0.078(3) 0.0319(19) 0.000 0.000 0.0001(17)

loop_
_atom_type_symbol
_atom_type_description
_atom_type_scat_dispersion_real
_atom_type_scat_dispersion_imag
_atom_type_scat_source
C C 0.0181 0.0091 'International Tables Vol C Tables 4.2.6.8 and 6.1.1.4'
H H 0.0000 0.0000 'International Tables Vol C Tables 4.2.6.8 and 6.1.1.4'
N N 0.0311 0.0180 'International Tables Vol C Tables 4.2.6.8 and 6.1.1.4'
O O 0.0492 0.0322 'International Tables Vol C Tables 4.2.6.8 and 6.1.1.4'
Co Co -2.3653 3.6143 'International Tables Vol C Tables 4.2.6.8 and 6.1.1.4'

loop_
_geom_angle_atom_site_label_1
_geom_angle_atom_site_label_2
_geom_angle_atom_site_label_3
_geom_angle
_geom_angle_site_symmetry_1
_geom_angle_site_symmetry_3
O3 Co1 O3 178.82(11) 2 .
O3 Co1 N2 90.59(6) 2 .
O3 Co1 N2 90.59(6) . .
O3 Co1 N1 88.59(9) 2 .
O3 Co1 N1 91.38(9) . .
N2 Co1 N1 91.39(6) . .
O3 Co1 N1 91.38(9) 2 2
O3 Co1 N1 88.59(9) . 2
N2 Co1 N1 91.39(6) . 2
N1 Co1 N1 177.22(11) . 2
N3 O3 Co1 103.0(2) . .
C1 N1 C5 115.6(3) . .
C1 N1 Co1 123.1(2) . .
C5 N1 Co1 121.27(19) . .
C6 N2 C6 116.8(3) 2 .
C6 N2 Co1 121.62(16) 2 .
C6 N2 Co1 121.62(16) . .
O1 N3 O2 126.6(4) . .
O1 N3 O3 120.3(4) . .
O2 N3 O3 113.2(4) . .
N1 C1 C2 124.3(3) . .
N1 C1 H1 117.9 . .
C2 C1 H1 117.9 . .
C3 C2 C1 120.1(3) . .
C3 C2 H2 120.0 . .
C1 C2 H2 120.0 . .
C4 C3 C2 116.1(3) . .
C4 C3 C3 121.4(2) . 2_655
C2 C3 C3 122.5(2) . 2_655
C3 C4 C5 120.2(3) . .
C3 C4 H4 119.9 . .
C5 C4 H4 119.9 . .
N1 C5 C4 123.7(3) . .
N1 C5 H5 118.2 . .
C4 C5 H5 118.2 . .
N2 C6 C7 123.1(3) . .
N2 C6 H6 118.4 . .
C7 C6 H6 118.4 . .
C8 C7 C6 119.8(3) . .
C8 C7 H7 120.1 . .
C6 C7 H7 120.1 . .
C7 C8 C7 117.4(3) . 2
C7 C8 C8 121.30(17) . 3
C7 C8 C8 121.30(17) 2 3

loop_
_geom_bond_atom_site_label_1
_geom_bond_atom_site_label_2
_geom_bond_distance
_geom_bond_site_symmetry_2
Co1 O3 2.129(3) 2
Co1 O3 2.129(3) .
Co1 N2 2.142(3) .
Co1 N1 2.152(2) .
Co1 N1 2.152(2) 2
O1 N3 1.216(5) .
O2 N3 1.249(5) .
O3 N3 1.256(3) .
N1 C1 1.306(4) .
N1 C5 1.317(4) .
N2 C6 1.332(3) 2
N2 C6 1.332(3) .
C1 C2 1.378(5) .
C1 H1 0.9300 .
C2 C3 1.361(4) .
C2 H2 0.9300 .
C3 C4 1.359(4) .
C3 C3 1.485(6) 2_655
C4 C5 1.381(4) .
C4 H4 0.9300 .
C5 H5 0.9300 .
C6 C7 1.374(4) .
C6 H6 0.9300 .
C7 C8 1.371(4) .
C7 H7 0.9300 .
C8 C7 1.371(4) 2
C8 C8 1.499(7) 3

loop_
_geom_torsion_atom_site_label_1
_geom_torsion_atom_site_label_2
_geom_torsion_atom_site_label_3
_geom_torsion_atom_site_label_4
_geom_torsion
_geom_torsion_site_symmetry_1
_geom_torsion_site_symmetry_4
Co1 O3 N3 O1 177.5(3) . .
Co1 O3 N3 O2 -1.8(3) . .
C5 N1 C1 C2 0.9(8) . .
Co1 N1 C1 C2 179.1(5) . .
N1 C1 C2 C3 1.3(10) . .
C1 C2 C3 C4 -1.8(7) . .
C1 C2 C3 C3 178.3(5) . 2_655
C2 C3 C4 C5 0.3(6) . .
C3 C3 C4 C5 -179.8(4) 2_655 .
C1 N1 C5 C4 -2.5(6) . .
Co1 N1 C5 C4 179.3(3) . .
C3 C4 C5 N1 2.0(7) . .
C6 N2 C6 C7 0.2(2) 2 .
Co1 N2 C6 C7 -179.8(2) . .
N2 C6 C7 C8 -0.4(5) . .
C6 C7 C8 C7 0.2(2) . 2
C6 C7 C8 C8 -179.8(2) . 3

loop_
_platon_squeeze_void_nr
_platon_squeeze_void_average_x
_platon_squeeze_void_average_y
_platon_squeeze_void_average_z
_platon_squeeze_void_volume
_platon_squeeze_void_count_electrons
_platon_squeeze_void_content
1 -0.002 0.498 -0.001 1862 141 ' '
